data_7241175
loop_
_publ_author_name
'Pierri, Giovanni'
'SCHETTINI, ROSARIA'
'Nuss, Juergen'
'Dinnebier, Robert E.'
'De Riccardis, Francesco'
'Izzo, Irene'
'Tedesco, Consiglia'

_publ_section_title
;
 Cyclic hexapeptoids with N-alkyl side chains: solid-state assembly and
 thermal behaviour
;
_journal_name_full CrystEngComm
_journal_paper_doi 10.1039/D0CE01136C
_journal_year 2020
_chemical_formula_moiety 'C42 H78 N6 O6'
_chemical_formula_sum 'C42 H78 N6 O6'
_chemical_formula_weight 763.10
_space_group_crystal_system monoclinic
_space_group_IT_number 14
_space_group_name_Hall '-P 2ybc'
_space_group_name_H-M_alt 'P 1 21/c 1'
_atom_sites_solution_hydrogens geom
_atom_sites_solution_primary direct
_audit_creation_date 2019-10-10
_audit_creation_method
;
Olex2 1.2
(compiled 2018.05.29 svn.r3508 for OlexSys, GUI svn.r5506)
;
_audit_update_record
;
2020-07-28 deposited with the CCDC.	2020-09-02 downloaded from the CCDC.
;
_cell_angle_alpha 90
_cell_angle_beta 108.980(3)
_cell_angle_gamma 90
_cell_formula_units_Z 2
_cell_length_a 14.6731(11)
_cell_length_b 15.3415(10)
_cell_length_c 11.2315(8)
_cell_measurement_reflns_used 9953
_cell_measurement_temperature 296(2)
_cell_measurement_theta_max 71.59
_cell_measurement_theta_min 4.30
_cell_volume 2390.8(3)
_computing_cell_refinement 'Bruker SAINT'
_computing_data_collection 'Bruker APEX2'
_computing_data_reduction 'Bruker SAINT'
_computing_molecular_graphics 'Olex2 (Dolomanov et al., 2009)'
_computing_publication_material 'Olex2 (Dolomanov et al., 2009)'
_computing_structure_refinement 'SHELXL-2014 (Sheldrick 2014)'
_computing_structure_solution 'SHELXS-97 (Sheldrick 2008)'
_diffrn_ambient_temperature 296.15
_diffrn_measured_fraction_theta_full 0.993
_diffrn_measured_fraction_theta_max 0.980
_diffrn_measurement_device_type 'Bruker APEX-II CCD'
_diffrn_measurement_method '\f and \w scans'
_diffrn_radiation_type CuK\a
_diffrn_radiation_wavelength 1.54178
_diffrn_reflns_av_R_equivalents 0.0560
_diffrn_reflns_av_unetI/netI 0.0331
_diffrn_reflns_Laue_measured_fraction_full 0.993
_diffrn_reflns_Laue_measured_fraction_max 0.980
_diffrn_reflns_limit_h_max 17
_diffrn_reflns_limit_h_min -18
_diffrn_reflns_limit_k_max 18
_diffrn_reflns_limit_k_min -17
_diffrn_reflns_limit_l_max 13
_diffrn_reflns_limit_l_min -13
_diffrn_reflns_number 33721
_diffrn_reflns_point_group_measured_fraction_full 0.993
_diffrn_reflns_point_group_measured_fraction_max 0.980
_diffrn_reflns_theta_full 67.679
_diffrn_reflns_theta_max 72.287
_diffrn_reflns_theta_min 4.296
_diffrn_standards_number 0
_exptl_absorpt_coefficient_mu 0.560
_exptl_absorpt_correction_T_max 0.7536
_exptl_absorpt_correction_T_min 0.6581
_exptl_absorpt_correction_type multi-scan
_exptl_absorpt_process_details
;
SADABS-2014/5 (Bruker,2014/5) was used for absorption correction.
wR2(int) was 0.1620 before and 0.0653 after correction.
The Ratio of minimum to maximum transmission is 0.8733.
The \l/2 correction factor is Not present.
;
_exptl_crystal_colour colorless
_exptl_crystal_density_diffrn 1.060
_exptl_crystal_description plate
_exptl_crystal_F_000 840
_exptl_crystal_size_max 0.41
_exptl_crystal_size_mid 0.29
_exptl_crystal_size_min 0.12
_refine_diff_density_max 0.277
_refine_diff_density_min -0.186
_refine_diff_density_rms 0.035
_refine_ls_extinction_coef 0.023(3)
_refine_ls_extinction_expression Fc^*^=kFc[1+0.001xFc^2^\l^3^/sin(2\q)]^-1/4^
_refine_ls_extinction_method 'SHELXL-2018/3 (Sheldrick 2018)'
_refine_ls_goodness_of_fit_ref 1.033
_refine_ls_hydrogen_treatment constr
_refine_ls_matrix_type full
_refine_ls_number_parameters 311
_refine_ls_number_reflns 4625
_refine_ls_number_restraints 154
_refine_ls_restrained_S_all 1.045
_refine_ls_R_factor_all 0.0804
_refine_ls_R_factor_gt 0.0612
_refine_ls_shift/su_max 0.000
_refine_ls_shift/su_mean 0.000
_refine_ls_structure_factor_coef Fsqd
_refine_ls_weighting_details 'w=1/[\s^2^(Fo^2^)+(0.1267P)^2^+0.2124P] where P=(Fo^2^+2Fc^2^)/3'
_refine_ls_weighting_scheme calc
_refine_ls_wR_factor_gt 0.1815
_refine_ls_wR_factor_ref 0.2031
_reflns_Friedel_coverage 0.000
_reflns_number_gt 3352
_reflns_number_total 4625
_reflns_threshold_expression 'I > 2\s(I)'
_cod_data_source_file d0ce01136c2.cif
_cod_data_source_block form_1RT
_cod_database_code 7241175
_shelx_shelxl_version_number 2018/3
_shelx_space_group_comment
;
The symmetry employed for this shelxl refinement is uniquely defined
by the following loop, which should always be used as a source of
symmetry information in preference to the above space-group names.
They are only intended as comments.
;
_olex2_refinement_description
;
1. Fixed Uiso
 At 1.2 times of:
  All C(H,H) groups, All C(H,H,H,H) groups
 At 1.5 times of:
  All C(H,H,H) groups
2. Rigid bond restraints
 C12B, C12A, C13B, C13A, C14B, C14A
 with sigma for 1-2 distances of 0.01 and sigma for 1-3 distances of 0.01
 C4A, C4B, C5A, C6A, C5B, C7A, C6B, C7B
 with sigma for 1-2 distances of 0.01 and sigma for 1-3 distances of 0.01
3. Uiso/Uaniso restraints and constraints
C12A \\sim C13A \\sim C14A \\sim C13B \\sim C12B \\sim C14B: within 2A with
sigma of 0.04 and sigma for terminal atoms of 0.08
C4B \\sim C4A \\sim C5A \\sim C5B \\sim C6A \\sim C6B \\sim C7A \\sim C7B:
within 2A with sigma of 0.04 and sigma for terminal atoms of 0.08
4. Others
 Sof(H3BC)=Sof(H3BD)=Sof(C4B)=Sof(H4BA)=Sof(H4BB)=Sof(C5B)=Sof(H5BA)=Sof(H5BB)=
 Sof(C6B)=Sof(H6BA)=Sof(H6BB)=Sof(C7B)=Sof(H7BA)=Sof(H7BB)=Sof(H7BC)=1-FVAR(1)
 Sof(H3AA)=Sof(H3AB)=Sof(C5A)=Sof(H5AA)=Sof(H5AB)=Sof(C4A)=Sof(H4AA)=Sof(H4AB)=
 Sof(C6A)=Sof(H6AA)=Sof(H6AB)=Sof(C7A)=Sof(H7AA)=Sof(H7AB)=Sof(H7AC)=FVAR(1)
 Sof(H11C)=Sof(H11D)=Sof(C12B)=Sof(H12C)=Sof(H12D)=Sof(C13B)=Sof(H13C)=
 Sof(H13D)=Sof(C14B)=Sof(H14D)=Sof(H14E)=Sof(H14F)=1-FVAR(2)
 Sof(H11A)=Sof(H11B)=Sof(C12A)=Sof(H12A)=Sof(H12B)=Sof(C13A)=Sof(H13A)=
 Sof(H13B)=Sof(C14A)=Sof(H14A)=Sof(H14B)=Sof(H14C)=FVAR(2)
5.a Secondary CH2 refined with riding coordinates:
 C1(H1A,H1B), C3(H3AA,H3AB), C3(H3BC,H3BD), C4B(H4BA,H4BB), C5B(H5BA,H5BB),
 C6B(H6BA,H6BB), C8(H8A,H8B), C10(H10A,H10B), C11(H11A,H11B), C11(H11C,H11D),
 C12A(H12A,H12B), C13A(H13A,H13B), C15(H15A,H15B), C17(H17A,H17B), C18(H18A,
 H18B), C19(H19A,H19B), C20(H20A,H20B), C5A(H5AA,H5AB), C4A(H4AA,H4AB),
 C6A(H6AA,H6AB), C12B(H12C,H12D), C13B(H13C,H13D)
5.b Me refined with riding coordinates:
 C14A(H14A,H14B,H14C), C7A(H7AA,H7AB,H7AC), C7B(H7BA,H7BB,H7BC), C14B(H14D,
 H14E,H14F)
5.c Idealised Me refined as rotating group:
 C21(H21A,H21B,H21C)
;
_olex2_submission_special_instructions 'No special instructions were received'

loop_
_space_group_symop_operation_xyz
'x, y, z'
'-x, y+1/2, -z+1/2'
'-x, -y, -z'
'x, -y-1/2, z-1/2'

loop_
_atom_site_label
_atom_site_type_symbol
_atom_site_fract_x
_atom_site_fract_y
_atom_site_fract_z
_atom_site_U_iso_or_equiv
_atom_site_adp_type
_atom_site_occupancy
_atom_site_site_symmetry_order
_atom_site_calc_flag
_atom_site_refinement_flags_posn
_atom_site_refinement_flags_adp
_atom_site_refinement_flags_occupancy
_atom_site_disorder_assembly
_atom_site_disorder_group
C1 C 0.43301(15) 0.31900(10) 0.43099(15) 0.0728(5) Uani 1 1 d . . . . .
H1A H 0.438871 0.381572 0.423459 0.087 Uiso 1 1 calc R . . . .
H1B H 0.391452 0.297326 0.350507 0.087 Uiso 1 1 calc R . . . .
C2 C 0.53202(15) 0.27784(9) 0.45986(14) 0.0712(5) Uani 1 1 d . . . . .
C3 C 0.3044(2) 0.24325(16) 0.4924(2) 0.1042(8) Uani 1 1 d . . . . .
H3AA H 0.316048 0.197112 0.440085 0.125 Uiso 0.586(16) 1 calc R . P A 1
H3AB H 0.301814 0.216201 0.569295 0.125 Uiso 0.586(16) 1 calc R . P A 1
H3BC H 0.296873 0.215333 0.566131 0.125 Uiso 0.414(16) 1 calc R . P A 2
H3BD H 0.308767 0.198958 0.432863 0.125 Uiso 0.414(16) 1 calc R . P A 2
C4B C 0.215(2) 0.3128(19) 0.427(4) 0.263(10) Uani 0.414(16) 1 d . U P A 2
H4BA H 0.169990 0.309895 0.474176 0.315 Uiso 0.414(16) 1 calc R . P A 2
H4BB H 0.241655 0.371252 0.437635 0.315 Uiso 0.414(16) 1 calc R . P A 2
C5B C 0.1603(19) 0.300(2) 0.293(3) 0.337(10) Uani 0.414(16) 1 d . U P A 2
H5BA H 0.187937 0.336602 0.243044 0.404 Uiso 0.414(16) 1 calc R . P A 2
H5BB H 0.167439 0.239779 0.270650 0.404 Uiso 0.414(16) 1 calc R . P A 2
C6B C 0.058(2) 0.320(2) 0.260(4) 0.363(12) Uani 0.414(16) 1 d . U P A 2
H6BA H 0.026288 0.282880 0.305226 0.435 Uiso 0.414(16) 1 calc R . P A 2
H6BB H 0.046885 0.380574 0.276111 0.435 Uiso 0.414(16) 1 calc R . P A 2
C8 C 0.55095(16) 0.37021(10) 0.29138(15) 0.0747(5) Uani 1 1 d . . . . .
H8A H 0.485807 0.355827 0.239301 0.090 Uiso 1 1 calc R . . . .
H8B H 0.591358 0.369535 0.238074 0.090 Uiso 1 1 calc R . . . .
C9 C 0.55166(15) 0.46241(9) 0.34532(14) 0.0682(5) Uani 1 1 d . . . . .
C10 C 0.68146(18) 0.26847(14) 0.4099(2) 0.0954(7) Uani 1 1 d . . . . .
H10A H 0.689169 0.257063 0.328730 0.114 Uiso 1 1 calc R . . . .
H10B H 0.686084 0.213055 0.453012 0.114 Uiso 1 1 calc R . . . .
C11 C 0.7625(3) 0.3250(2) 0.4843(4) 0.1442(12) Uani 1 1 d . . . . .
H11A H 0.820743 0.303858 0.471042 0.173 Uiso 0.672(8) 1 calc R . P B 1
H11B H 0.750693 0.383169 0.448663 0.173 Uiso 0.672(8) 1 calc R . P B 1
H11C H 0.770770 0.369371 0.427118 0.173 Uiso 0.328(8) 1 calc R . P B 2
H11D H 0.740497 0.354869 0.546080 0.173 Uiso 0.328(8) 1 calc R . P B 2
C12A C 0.7815(4) 0.3327(4) 0.6140(5) 0.139(2) Uani 0.672(8) 1 d . U P B 1
H12A H 0.788517 0.274593 0.649832 0.167 Uiso 0.672(8) 1 calc R . P B 1
H12B H 0.725998 0.359302 0.628217 0.167 Uiso 0.672(8) 1 calc R . P B 1
C13A C 0.8714(8) 0.3859(8) 0.6857(9) 0.208(4) Uani 0.672(8) 1 d . U P B 1
H13A H 0.926385 0.362553 0.666283 0.250 Uiso 0.672(8) 1 calc R . P B 1
H13B H 0.862219 0.445606 0.655608 0.250 Uiso 0.672(8) 1 calc R . P B 1
C14A C 0.8927(8) 0.3863(11) 0.8167(9) 0.270(7) Uani 0.672(8) 1 d . U P B 1
H14A H 0.949413 0.420680 0.854635 0.405 Uiso 0.672(8) 1 calc R . P B 1
H14B H 0.839486 0.410846 0.837239 0.405 Uiso 0.672(8) 1 calc R . P B 1
H14C H 0.903740 0.327680 0.847928 0.405 Uiso 0.672(8) 1 calc R . P B 1
C15 C 0.49141(15) 0.60745(10) 0.32394(15) 0.0700(5) Uani 1 1 d . . . . .
H15A H 0.473078 0.597149 0.398298 0.084 Uiso 1 1 calc R . . . .
H15B H 0.440364 0.640871 0.264865 0.084 Uiso 1 1 calc R . . . .
C16 C 0.58375(15) 0.66009(9) 0.36053(15) 0.0701(5) Uani 1 1 d . . . . .
C17 C 0.45624(16) 0.51505(10) 0.13072(14) 0.0716(5) Uani 1 1 d . . . . .
H17A H 0.484117 0.464939 0.102721 0.086 Uiso 1 1 calc R . . . .
H17B H 0.472035 0.566233 0.090620 0.086 Uiso 1 1 calc R . . . .
C18 C 0.34926(18) 0.50468(13) 0.08712(19) 0.0850(6) Uani 1 1 d . . . . .
H18A H 0.321050 0.551202 0.122104 0.102 Uiso 1 1 calc R . . . .
H18B H 0.332968 0.449727 0.117858 0.102 Uiso 1 1 calc R . . . .
C19 C 0.30691(19) 0.50676(16) -0.0559(2) 0.0966(7) Uani 1 1 d . . . . .
H19A H 0.323155 0.562257 -0.085215 0.116 Uiso 1 1 calc R . . . .
H19B H 0.337608 0.461453 -0.089674 0.116 Uiso 1 1 calc R . . . .
C20 C 0.2004(3) 0.4947(3) -0.1087(3) 0.1359(11) Uani 1 1 d . . . . .
H20A H 0.169068 0.541202 -0.078176 0.163 Uiso 1 1 calc R . . . .
H20B H 0.183369 0.439979 -0.078167 0.163 Uiso 1 1 calc R . . . .
C21 C 0.1631(4) 0.4944(4) -0.2506(4) 0.203(2) Uani 1 1 d . . . . .
H21A H 0.190852 0.446360 -0.281516 0.304 Uiso 1 1 calc GR . . . .
H21B H 0.180563 0.548073 -0.281634 0.304 Uiso 1 1 calc GR . . . .
H21C H 0.094242 0.488721 -0.279101 0.304 Uiso 1 1 calc GR . . . .
N1 N 0.38820(13) 0.30125(8) 0.52620(13) 0.0743(5) Uani 1 1 d . . . . .
N2 N 0.58511(13) 0.30419(8) 0.38867(13) 0.0736(5) Uani 1 1 d . . . . .
N3 N 0.50095(13) 0.52373(8) 0.26688(12) 0.0700(5) Uani 1 1 d . . . . .
O1 O 0.56003(12) 0.22244(8) 0.54234(12) 0.0894(5) Uani 1 1 d . . . . .
O2 O 0.59433(11) 0.47806(7) 0.45664(10) 0.0784(4) Uani 1 1 d . . . . .
O3 O 0.62635(12) 0.66960(9) 0.28397(12) 0.0895(5) Uani 1 1 d . . . . .
C5A C 0.1801(10) 0.3514(11) 0.389(3) 0.294(8) Uani 0.586(16) 1 d . U P A 1
H5AA H 0.226741 0.373888 0.351926 0.353 Uiso 0.586(16) 1 calc R . P A 1
H5AB H 0.188233 0.385842 0.463726 0.353 Uiso 0.586(16) 1 calc R . P A 1
C4A C 0.2104(14) 0.2789(10) 0.428(2) 0.231(6) Uani 0.586(16) 1 d . U P A 1
H4AA H 0.185880 0.241808 0.354546 0.277 Uiso 0.586(16) 1 calc R . P A 1
H4AB H 0.173269 0.263607 0.482308 0.277 Uiso 0.586(16) 1 calc R . P A 1
C6A C 0.0928(15) 0.3765(17) 0.307(2) 0.346(10) Uani 0.586(16) 1 d . U P A 1
H6AA H 0.078404 0.433177 0.334843 0.415 Uiso 0.586(16) 1 calc R . P A 1
H6AB H 0.045178 0.336246 0.318002 0.415 Uiso 0.586(16) 1 calc R . P A 1
C7A C 0.076(2) 0.383(2) 0.165(3) 0.395(15) Uani 0.586(16) 1 d . U P A 1
H7AA H 0.010703 0.401777 0.122730 0.593 Uiso 0.586(16) 1 calc R . P A 1
H7AB H 0.119659 0.425013 0.150146 0.593 Uiso 0.586(16) 1 calc R . P A 1
H7AC H 0.086210 0.327429 0.133192 0.593 Uiso 0.586(16) 1 calc R . P A 1
C7B C 0.029(2) 0.303(3) 0.144(5) 0.44(2) Uani 0.414(16) 1 d . U P A 2
H7BA H -0.038538 0.313600 0.109127 0.656 Uiso 0.414(16) 1 calc R . P A 2
H7BB H 0.063030 0.339778 0.102696 0.656 Uiso 0.414(16) 1 calc R . P A 2
H7BC H 0.042645 0.243088 0.131512 0.656 Uiso 0.414(16) 1 calc R . P A 2
C12B C 0.8539(11) 0.2928(12) 0.549(2) 0.229(8) Uani 0.328(8) 1 d . U P B 2
H12C H 0.883893 0.280415 0.485121 0.275 Uiso 0.328(8) 1 calc R . P B 2
H12D H 0.844205 0.236903 0.583087 0.275 Uiso 0.328(8) 1 calc R . P B 2
C13B C 0.930(2) 0.341(2) 0.655(3) 0.266(9) Uani 0.328(8) 1 d . U P B 2
H13C H 0.992541 0.336516 0.643344 0.319 Uiso 0.328(8) 1 calc R . P B 2
H13D H 0.913487 0.402458 0.653339 0.319 Uiso 0.328(8) 1 calc R . P B 2
C14B C 0.936(3) 0.304(3) 0.779(4) 0.334(15) Uani 0.328(8) 1 d . U P B 2
H14D H 0.983793 0.334959 0.844096 0.502 Uiso 0.328(8) 1 calc R . P B 2
H14E H 0.874517 0.309462 0.791027 0.502 Uiso 0.328(8) 1 calc R . P B 2
H14F H 0.953431 0.243635 0.781049 0.502 Uiso 0.328(8) 1 calc R . P B 2

loop_
_atom_site_aniso_label
_atom_site_aniso_U_11
_atom_site_aniso_U_22
_atom_site_aniso_U_33
_atom_site_aniso_U_23
_atom_site_aniso_U_13
_atom_site_aniso_U_12
C1 0.1211(15) 0.0472(8) 0.0542(8) -0.0022(6) 0.0341(9) 0.0036(8)
C2 0.1230(15) 0.0399(7) 0.0562(8) -0.0035(6) 0.0364(9) 0.0052(8)
C3 0.133(2) 0.0751(13) 0.1062(16) -0.0091(12) 0.0416(15) -0.0225(13)
C4B 0.111(10) 0.19(2) 0.427(17) 0.069(19) 0.002(11) -0.054(14)
C5B 0.252(13) 0.216(16) 0.443(18) 0.006(16) -0.023(14) 0.049(14)
C6B 0.235(14) 0.25(2) 0.46(2) 0.01(2) -0.078(15) -0.002(16)
C8 0.1310(16) 0.0450(8) 0.0571(9) -0.0026(6) 0.0430(9) 0.0018(8)
C9 0.1185(14) 0.0437(7) 0.0525(8) -0.0014(6) 0.0419(9) -0.0027(8)
C10 0.1252(19) 0.0665(11) 0.1012(15) 0.0011(10) 0.0459(13) 0.0103(11)
C11 0.137(3) 0.104(2) 0.177(3) 0.002(2) 0.031(2) 0.0060(19)
C12A 0.158(5) 0.135(4) 0.125(4) -0.020(3) 0.047(3) -0.006(3)
C13A 0.196(8) 0.226(9) 0.199(6) -0.074(6) 0.058(6) -0.062(7)
C14A 0.203(9) 0.41(2) 0.171(6) -0.069(9) 0.027(6) -0.074(10)
C15 0.1172(15) 0.0428(7) 0.0568(8) -0.0020(6) 0.0378(9) 0.0029(7)
C16 0.1171(14) 0.0418(7) 0.0601(9) 0.0082(6) 0.0407(9) 0.0042(7)
C17 0.1176(16) 0.0544(9) 0.0501(8) 0.0001(6) 0.0373(9) -0.0011(8)
C18 0.1180(18) 0.0631(10) 0.0802(12) -0.0043(9) 0.0408(11) -0.0054(10)
C19 0.1187(19) 0.0843(13) 0.0822(13) -0.0017(10) 0.0262(12) -0.0071(12)
C20 0.121(2) 0.146(3) 0.130(2) -0.003(2) 0.0255(19) -0.0036(19)
C21 0.161(4) 0.275(7) 0.132(3) 0.005(4) -0.007(3) -0.016(4)
N1 0.1164(12) 0.0459(7) 0.0671(8) -0.0035(5) 0.0388(8) -0.0064(7)
N2 0.1200(13) 0.0433(7) 0.0649(8) -0.0012(5) 0.0404(8) 0.0065(7)
N3 0.1235(12) 0.0447(7) 0.0485(7) -0.0015(5) 0.0372(7) 0.0026(6)
O1 0.1463(13) 0.0547(7) 0.0739(8) 0.0168(5) 0.0450(8) 0.0196(7)
O2 0.1369(12) 0.0486(6) 0.0516(6) -0.0029(4) 0.0331(6) 0.0005(6)
O3 0.1375(13) 0.0730(8) 0.0753(8) 0.0091(6) 0.0582(8) -0.0040(7)
C5A 0.160(9) 0.155(9) 0.462(17) 0.019(10) -0.042(10) 0.028(7)
C4A 0.138(8) 0.153(9) 0.315(12) 0.090(10) -0.045(7) -0.052(6)
C6A 0.224(13) 0.267(17) 0.432(19) 0.033(16) -0.050(13) 0.079(11)
C7A 0.28(2) 0.38(3) 0.432(19) 0.02(3) -0.01(2) 0.09(2)
C7B 0.28(3) 0.44(4) 0.46(3) 0.00(4) -0.05(2) -0.05(3)
C12B 0.131(10) 0.175(12) 0.341(18) -0.024(13) 0.021(11) 0.032(9)
C13B 0.196(16) 0.241(19) 0.34(2) -0.048(17) 0.056(16) -0.011(14)
C14B 0.31(3) 0.38(4) 0.305(18) -0.07(2) 0.10(2) 0.04(3)

loop_
_atom_type_symbol
_atom_type_description
_atom_type_scat_dispersion_real
_atom_type_scat_dispersion_imag
_atom_type_scat_source
C C 0.0181 0.0091 'International Tables Vol C Tables 4.2.6.8 and 6.1.1.4'
H H 0.0000 0.0000 'International Tables Vol C Tables 4.2.6.8 and 6.1.1.4'
N N 0.0311 0.0180 'International Tables Vol C Tables 4.2.6.8 and 6.1.1.4'
O O 0.0492 0.0322 'International Tables Vol C Tables 4.2.6.8 and 6.1.1.4'

loop_
_geom_angle_atom_site_label_1
_geom_angle_atom_site_label_2
_geom_angle_atom_site_label_3
_geom_angle
_geom_angle_site_symmetry_1
_geom_angle_site_symmetry_3
_geom_angle_publ_flag
N1 C1 C2 113.31(14) . . ?
N2 C2 C1 116.49(14) . . ?
O1 C2 C1 120.79(16) . . ?
O1 C2 N2 122.71(18) . . ?
N1 C3 C4B 101.5(8) . . ?
C4A C3 N1 119.0(6) . . ?
C5B C4B C3 117(3) . . ?
C6B C5B C4B 114(3) . . ?
C7B C6B C5B 100(4) . . ?
N2 C8 C9 112.84(12) . . ?
N3 C9 C8 117.17(14) . . ?
O2 C9 C8 121.18(14) . . ?
O2 C9 N3 121.60(14) . . ?
N2 C10 C11 115.2(2) . . ?
C12A C11 C10 119.2(4) . . ?
C12B C11 C10 122.9(8) . . ?
C11 C12A C13A 116.0(6) . . ?
C14A C13A C12A 114.4(8) . . ?
N3 C15 C16 112.49(15) . . ?
N1 C16 C15 117.68(15) 3_666 . ?
O3 C16 C15 119.24(15) . . ?
O3 C16 N1 122.95(18) . 3_666 ?
N3 C17 C18 114.79(15) . . ?
C17 C18 C19 111.63(18) . . ?
C20 C19 C18 115.6(2) . . ?
C19 C20 C21 113.2(3) . . ?
C1 N1 C3 117.80(16) . . ?
C16 N1 C1 122.89(15) 3_666 . ?
C16 N1 C3 119.16(17) 3_666 . ?
C2 N2 C8 122.04(16) . . ?
C2 N2 C10 120.41(15) . . ?
C8 N2 C10 117.53(16) . . ?
C9 N3 C15 116.18(13) . . ?
C9 N3 C17 126.13(12) . . ?
C17 N3 C15 117.68(13) . . ?
C4A C5A C6A 130.5(19) . . ?
C5A C4A C3 134.6(16) . . ?
C5A C6A C7A 121(2) . . ?
C11 C12B C13B 124.5(17) . . ?
C14B C13B C12B 111(3) . . ?

loop_
_geom_bond_atom_site_label_1
_geom_bond_atom_site_label_2
_geom_bond_distance
_geom_bond_site_symmetry_2
_geom_bond_publ_flag
C1 C2 1.519(3) . ?
C1 N1 1.452(2) . ?
C2 N2 1.347(2) . ?
C2 O1 1.2255(19) . ?
C3 C4B 1.66(3) . ?
C3 N1 1.464(3) . ?
C3 C4A 1.440(18) . ?
C4B C5B 1.47(5) . ?
C5B C6B 1.46(4) . ?
C6B C7B 1.26(5) . ?
C8 C9 1.537(2) . ?
C8 N2 1.454(2) . ?
C9 N3 1.337(2) . ?
C9 O2 1.226(2) . ?
C10 C11 1.490(4) . ?
C10 N2 1.462(3) . ?
C11 C12A 1.396(6) . ?
C11 C12B 1.392(15) . ?
C12A C13A 1.538(10) . ?
C13A C14A 1.401(12) . ?
C15 C16 1.515(3) . ?
C15 N3 1.4622(18) . ?
C16 N1 1.341(2) 3_666 ?
C16 O3 1.225(2) . ?
C17 C18 1.493(3) . ?
C17 N3 1.461(2) . ?
C18 C19 1.523(3) . ?
C19 C20 1.491(4) . ?
C20 C21 1.508(5) . ?
C5A C4A 1.23(2) . ?
C5A C6A 1.365(19) . ?
C6A C7A 1.54(4) . ?
C12B C13B 1.54(3) . ?
C13B C14B 1.47(4) . ?
